data_4020025
loop_
_publ_author_name
'Alberto Avenoza'
'Jesus H Busto'
'Noelia Canal'
'Jesus M Peregrina'

_journal_name_full 'Journal of Organic Chemistry'
_journal_page_first 330
_journal_page_last 333
_journal_paper_doi 10.1021/jo048943s
_journal_volume 70
_journal_year 2005
_chemical_formula_sum 'C10 H17 N O5'
_chemical_formula_weight 231.25
_chemical_name_common Ac-Glu(Oet)-OMe
_chemical_name_systematic
;
  2-acetamido-4-etoxicarbonilbutanoato de metilo
;
_space_group_IT_number 14
_symmetry_cell_setting monoclinic
_symmetry_space_group_name_Hall '-P 2ybc'
_symmetry_space_group_name_H-M 'P 1 21/c 1'
_atom_sites_solution_hydrogens geom
_atom_sites_solution_primary direct
_atom_sites_solution_secondary difmap
_cell_angle_alpha 90.00
_cell_angle_beta 105.1186(7)
_cell_angle_gamma 90.00
_cell_formula_units_Z 4
_cell_length_a 15.0571(5)
_cell_length_b 8.5111(3)
_cell_length_c 9.6337(3)
_cell_measurement_reflns_used 6463
_cell_measurement_temperature 128(2)
_cell_measurement_theta_max 27.88
_cell_measurement_theta_min 0.21
_cell_volume 1191.88(8)
_diffrn_ambient_temperature 128(2)
_diffrn_measured_fraction_theta_full 0.994
_diffrn_measured_fraction_theta_max 0.994
_diffrn_measurement_device_type KappaCCD
_diffrn_measurement_method CCD
_diffrn_radiation_monochromator graphite
_diffrn_radiation_source 'normal-focus sealed tube'
_diffrn_radiation_type MoK\a
_diffrn_radiation_wavelength 0.71073
_diffrn_reflns_av_R_equivalents 0.0763
_diffrn_reflns_av_sigmaI/netI 0.0647
_diffrn_reflns_limit_h_max 19
_diffrn_reflns_limit_h_min -19
_diffrn_reflns_limit_k_max 10
_diffrn_reflns_limit_k_min -11
_diffrn_reflns_limit_l_max 12
_diffrn_reflns_limit_l_min -12
_diffrn_reflns_number 10050
_diffrn_reflns_theta_full 27.89
_diffrn_reflns_theta_max 27.89
_diffrn_reflns_theta_min 1.40
_exptl_absorpt_coefficient_mu 0.103
_exptl_absorpt_correction_type none
_exptl_crystal_colour Colourless
_exptl_crystal_density_diffrn 1.289
_exptl_crystal_density_meas 0
_exptl_crystal_density_method 'not measured'
_exptl_crystal_description needle
_exptl_crystal_F_000 496
_exptl_crystal_size_max 0.42
_exptl_crystal_size_mid 0.20
_exptl_crystal_size_min 0.12
_refine_diff_density_max 0.807
_refine_diff_density_min -0.497
_refine_diff_density_rms 0.067
_refine_ls_extinction_coef ?
_refine_ls_extinction_method none
_refine_ls_goodness_of_fit_ref 1.059
_refine_ls_hydrogen_treatment mixed
_refine_ls_matrix_type full
_refine_ls_number_parameters 145
_refine_ls_number_reflns 2839
_refine_ls_number_restraints 0
_refine_ls_restrained_S_all 1.059
_refine_ls_R_factor_all 0.1000
_refine_ls_R_factor_gt 0.0728
_refine_ls_shift/su_max 0.000
_refine_ls_shift/su_mean 0.000
_refine_ls_structure_factor_coef Fsqd
_refine_ls_weighting_details 'calc w=1/[\s^2^(Fo^2^)+(0.1137P)^2^+0.8099P] where P=(Fo^2^+2Fc^2^)/3'
_refine_ls_weighting_scheme calc
_refine_ls_wR_factor_gt 0.2017
_refine_ls_wR_factor_ref 0.2225
_reflns_number_gt 2020
_reflns_number_total 2839
_reflns_threshold_expression >2sigma(I)
_cod_depositor_comments
;
The following automatic conversions were performed:
'_symmetry_cell_setting' value 'Monoclinic' changed to 'monoclinic'
according to '/home/saulius/struct/CIF-dictionaries/cif_core.dic'
dictionary named 'cif_core.dic' version 2.4.1 from 2010-06-29.

Automatic conversion script
Id: cif_fix_enum 1527 2010-12-29 10:47:43Z saulius 
;
_cod_original_sg_symbol_H-M 'P 21/c'
_cod_original_formula_sum 'C10 H17 N1 O5'
_cod_database_code 4020025

loop_
_symmetry_equiv_pos_as_xyz
'x, y, z'
'-x, y+1/2, -z+1/2'
'-x, -y, -z'
'x, -y-1/2, z-1/2'

loop_
_atom_site_label
_atom_site_type_symbol
_atom_site_fract_x
_atom_site_fract_y
_atom_site_fract_z
_atom_site_U_iso_or_equiv
_atom_site_adp_type
_atom_site_occupancy
_atom_site_symmetry_multiplicity
_atom_site_calc_flag
_atom_site_refinement_flags
_atom_site_disorder_assembly
_atom_site_disorder_group
N1 N 0.20665(14) 0.6544(2) 0.8360(2) 0.0265(5) Uani 1 1 d . . .
H1 H 0.1926 0.6714 0.9248 0.032 Uiso 1 1 d R . .
O2 O 0.11712(12) 0.3172(2) 0.62519(18) 0.0346(5) Uani 1 1 d . . .
O3 O 0.04424(13) 0.4814(2) 0.7388(2) 0.0432(5) Uani 1 1 d . . .
C4 C 0.19939(16) 0.7738(3) 0.7431(2) 0.0272(5) Uani 1 1 d . . .
O5 O 0.49158(13) 0.3484(3) 1.1412(2) 0.0456(5) Uani 1 1 d . . .
C6 C 0.11364(17) 0.4329(3) 0.7157(2) 0.0267(5) Uani 1 1 d . . .
O7 O 0.20116(14) 0.7510(2) 0.61689(18) 0.0390(5) Uani 1 1 d . . .
C8 C 0.25306(16) 0.3880(3) 0.9206(2) 0.0271(5) Uani 1 1 d . . .
H8A H 0.2198 0.4004 0.9925 0.032 Uiso 1 1 d R . .
H8B H 0.2504 0.2801 0.8906 0.032 Uiso 1 1 d R . .
C9 C 0.39889(18) 0.3408(3) 1.1171(3) 0.0323(6) Uani 1 1 d . . .
C10 C 0.20957(16) 0.4924(3) 0.7905(2) 0.0257(5) Uani 1 1 d . . .
H10 H 0.2477 0.4885 0.7247 0.031 Uiso 1 1 d R . .
C11 C 0.18999(18) 0.9355(3) 0.7994(3) 0.0320(6) Uani 1 1 d . . .
H11A H 0.1856 1.0104 0.7233 0.038 Uiso 1 1 d R . .
H11B H 0.2426 0.9596 0.8772 0.038 Uiso 1 1 d R . .
H11C H 0.1353 0.9404 0.8328 0.038 Uiso 1 1 d R . .
C12 C 0.35298(17) 0.4320(3) 0.9850(3) 0.0321(6) Uani 1 1 d . . .
H12A H 0.3873 0.4143 0.9154 0.038 Uiso 1 1 d R . .
H12B H 0.3564 0.5412 1.0111 0.038 Uiso 1 1 d R . .
O13 O 0.36063(15) 0.2698(3) 1.1914(2) 0.0535(6) Uani 1 1 d . . .
C14 C 0.02839(19) 0.2484(3) 0.5511(3) 0.0392(6) Uani 1 1 d . . .
H14A H 0.0376 0.1665 0.4877 0.047 Uiso 1 1 d R . .
H14B H -0.0102 0.3285 0.4963 0.047 Uiso 1 1 d R . .
H14C H -0.0006 0.2055 0.6204 0.047 Uiso 1 1 d R . .
C15 C 0.5471(2) 0.2712(4) 1.2683(3) 0.0448(7) Uani 1 1 d . . .
H15A H 0.5147 0.1812 1.2899 0.054 Uiso 1 1 d R . .
H15B H 0.6042 0.2381 1.2508 0.054 Uiso 1 1 d R . .
C16 C 0.5676(2) 0.3782(4) 1.3934(3) 0.0525(8) Uani 1 1 d . . .
H16A H 0.6038 0.3247 1.4768 0.063 Uiso 1 1 d R . .
H16B H 0.5108 0.4124 1.4109 0.063 Uiso 1 1 d R . .
H16C H 0.6010 0.4677 1.3731 0.063 Uiso 1 1 d R . .

loop_
_atom_site_aniso_label
_atom_site_aniso_U_11
_atom_site_aniso_U_22
_atom_site_aniso_U_33
_atom_site_aniso_U_23
_atom_site_aniso_U_13
_atom_site_aniso_U_12
N1 0.0378(11) 0.0205(9) 0.0212(9) 0.0007(7) 0.0078(8) 0.0003(8)
O2 0.0330(10) 0.0361(10) 0.0331(9) -0.0116(8) 0.0060(7) -0.0062(7)
O3 0.0318(10) 0.0437(11) 0.0533(12) -0.0135(9) 0.0095(9) 0.0011(8)
C4 0.0273(11) 0.0291(12) 0.0236(11) 0.0017(9) 0.0038(9) -0.0028(9)
O5 0.0318(10) 0.0545(12) 0.0441(11) 0.0103(9) -0.0018(8) -0.0038(8)
C6 0.0340(13) 0.0237(11) 0.0215(10) 0.0024(9) 0.0054(9) 0.0007(9)
O7 0.0617(13) 0.0337(10) 0.0219(8) 0.0027(7) 0.0114(8) 0.0005(9)
C8 0.0316(12) 0.0224(11) 0.0246(11) 0.0016(9) 0.0028(9) -0.0023(9)
C9 0.0359(13) 0.0262(12) 0.0318(12) -0.0011(10) 0.0034(10) 0.0005(10)
C10 0.0328(12) 0.0211(11) 0.0229(10) -0.0006(9) 0.0069(9) -0.0005(9)
C11 0.0385(14) 0.0243(12) 0.0312(12) 0.0022(10) 0.0054(10) 0.0006(10)
C12 0.0348(13) 0.0287(12) 0.0290(12) 0.0020(10) 0.0017(10) -0.0040(10)
O13 0.0435(12) 0.0659(14) 0.0495(12) 0.0297(11) 0.0092(10) 0.0047(10)
C14 0.0380(14) 0.0411(14) 0.0337(13) -0.0078(12) 0.0007(11) -0.0116(12)
C15 0.0356(15) 0.0454(17) 0.0467(16) 0.0055(13) -0.0013(12) 0.0061(12)
C16 0.065(2) 0.0415(16) 0.0418(16) 0.0044(13) -0.0024(14) 0.0025(14)
